data_4516283
loop_
_publ_author_name
'Dong, Yun-Bo'
'Shi, Hua-Yu'
'Yang, Jin'
'Liu, Ying-Ying'
'Ma, Jian-Fang'

_publ_section_title
;
 Molecular Dumbbell, Sandwich, and Paddle-Wheel Assembled with
 Methylresorcin[4]arene Cavitands and Organooxotin Clusters
;
_journal_issue 3
_journal_name_full 'Crystal Growth &amp; Design'
_journal_page_first 1546
_journal_paper_doi 10.1021/acs.cgd.5b00099
_journal_volume 15
_journal_year 2015
_chemical_formula_moiety 'C122 H172 O26 Sn4'
_chemical_formula_sum 'C122 H172 O26 Sn4'
_chemical_formula_weight 2529.36
_space_group_IT_number 2
_space_group_name_Hall '-P 1'
_space_group_name_H-M_alt 'P -1'
_symmetry_cell_setting triclinic
_symmetry_space_group_name_H-M 'P -1'
_atom_sites_solution_hydrogens geom
_atom_sites_solution_primary direct
_atom_sites_solution_secondary difmap
_audit_creation_method SHELXL-97
_cell_angle_alpha 106.174(4)
_cell_angle_beta 92.003(4)
_cell_angle_gamma 93.137(4)
_cell_formula_units_Z 1
_cell_length_a 12.0410(5)
_cell_length_b 17.9270(8)
_cell_length_c 18.1970(8)
_cell_measurement_reflns_used 7201
_cell_measurement_temperature 293(2)
_cell_measurement_theta_max 29.21
_cell_measurement_theta_min 3.27
_cell_volume 3761.7(3)
_computing_cell_refinement CrysAlis
_computing_data_collection 'CrysAlis (Oxford Diffraction, 2006)'
_computing_data_reduction CrysAlis
_computing_structure_refinement 'SHELXL-97 (Sheldrick, 2008)'
_computing_structure_solution 'SHELXS-97 (Sheldrick, 2008)'
_diffrn_ambient_temperature 293(2)
_diffrn_measured_fraction_theta_full 0.990
_diffrn_measured_fraction_theta_max 0.825
_diffrn_measurement_device_type 'Oxford Diffraction Gemini R Ultra'
_diffrn_measurement_method '\w scan'
_diffrn_radiation_monochromator graphite
_diffrn_radiation_source 'fine-focus sealed tube'
_diffrn_radiation_type MoK\a
_diffrn_radiation_wavelength 0.71069
_diffrn_reflns_av_R_equivalents 0.0401
_diffrn_reflns_av_sigmaI/netI 0.1137
_diffrn_reflns_limit_h_max 14
_diffrn_reflns_limit_h_min -16
_diffrn_reflns_limit_k_max 21
_diffrn_reflns_limit_k_min -24
_diffrn_reflns_limit_l_max 18
_diffrn_reflns_limit_l_min -24
_diffrn_reflns_number 26328
_diffrn_reflns_theta_full 25.00
_diffrn_reflns_theta_max 29.21
_diffrn_reflns_theta_min 3.27
_exptl_absorpt_coefficient_mu 0.712
_exptl_absorpt_correction_T_max 0.87
_exptl_absorpt_correction_T_min 0.47
_exptl_absorpt_correction_type multi-scan
_exptl_absorpt_process_details
; 
CrysAlis (Oxford Diffraction, 2006)
;
_exptl_crystal_colour colourless
_exptl_crystal_density_diffrn 1.117
_exptl_crystal_density_method 'not measured'
_exptl_crystal_description block
_exptl_crystal_F_000 1312
_exptl_crystal_size_max 0.30
_exptl_crystal_size_mid 0.26
_exptl_crystal_size_min 0.23
_refine_diff_density_max 1.356
_refine_diff_density_min -0.999
_refine_diff_density_rms 0.127
_refine_ls_extinction_method none
_refine_ls_goodness_of_fit_ref 1.149
_refine_ls_hydrogen_treatment mixed
_refine_ls_matrix_type full
_refine_ls_number_parameters 675
_refine_ls_number_reflns 16838
_refine_ls_number_restraints 1368
_refine_ls_restrained_S_all 1.171
_refine_ls_R_factor_all 0.1935
_refine_ls_R_factor_gt 0.0963
_refine_ls_shift/su_max 0.003
_refine_ls_shift/su_mean 0.000
_refine_ls_structure_factor_coef Fsqd
_refine_ls_weighting_details 'calc w=1/[\s^2^(Fo^2^)+(0.1231P)^2^+0.0000P] where P=(Fo^2^+2Fc^2^)/3'
_refine_ls_weighting_scheme calc
_refine_ls_wR_factor_gt 0.2440
_refine_ls_wR_factor_ref 0.3069
_reflns_number_gt 7201
_reflns_number_total 16838
_reflns_threshold_expression >2\s(I)
_cod_data_source_file cg5b00099_si_002.cif
_cod_data_source_block 2
_cod_depositor_comments
;
The following automatic conversions were performed:

data item '_symmetry_cell_setting' value 'Triclinic' was changed to
'triclinic' in accordance with the
/home/saulius/struct/COD-crude-data/automatic-downloads/DataCite-retrospective/ACS/depositions/lib/dictionaries/cif_core.dic
dictionary named 'cif_core.dic' version 2.4.2 last updated on
2011-04-26.

Automatic conversion script
Id: cif_fix_values 6909 2019-04-08 15:41:33Z antanas 
;
_cod_original_sg_symbol_H-M p-1
_cod_database_code 4516283

loop_
_symmetry_equiv_pos_as_xyz
'x, y, z'
'-x, -y, -z'

loop_
_atom_site_label
_atom_site_type_symbol
_atom_site_fract_x
_atom_site_fract_y
_atom_site_fract_z
_atom_site_U_iso_or_equiv
_atom_site_adp_type
_atom_site_occupancy
_atom_site_symmetry_multiplicity
_atom_site_calc_flag
_atom_site_refinement_flags
Sn2 Sn 0.03496(5) 0.40792(3) 0.48533(4) 0.0710(3) Uani 1 1 d .
Sn1 Sn -0.07751(5) 0.43408(4) 0.32154(4) 0.0791(3) Uani 1 1 d .
C1 C -0.1616(9) 0.5790(7) 0.2870(8) 0.101(2) Uani 1 1 d U
C2 C -0.1973(7) 0.6627(5) 0.3125(5) 0.0735(15) Uani 1 1 d U
H2 H -0.2091 0.6824 0.2679 0.088 Uiso 1 1 calc R
C3 C -0.1022(6) 0.7871(5) 0.3650(5) 0.0681(14) Uani 1 1 d U
C4 C -0.1723(6) 0.8386(5) 0.4088(5) 0.0664(14) Uani 1 1 d U
C5 C -0.1569(6) 0.9155(5) 0.4118(5) 0.0672(14) Uani 1 1 d U
H5 H -0.2042 0.9504 0.4405 0.081 Uiso 1 1 calc R
C6 C -0.0739(6) 0.9437(5) 0.3740(5) 0.0654(14) Uani 1 1 d U
C7 C -0.0043(6) 0.8916(5) 0.3327(5) 0.0690(15) Uani 1 1 d U
C8 C -0.0181(6) 0.8116(5) 0.3260(5) 0.0684(15) Uani 1 1 d U
C9 C 0.0567(8) 0.7548(6) 0.2795(6) 0.092(2) Uani 1 1 d U
H9A H 0.1100 0.7818 0.2565 0.138 Uiso 1 1 calc R
H9B H 0.0130 0.7165 0.2402 0.138 Uiso 1 1 calc R
H9C H 0.0950 0.7296 0.3121 0.138 Uiso 1 1 calc R
C10 C -0.0596(7) 1.0300(5) 0.3771(5) 0.0703(16) Uani 1 1 d U
H10 H 0.0195 1.0413 0.3707 0.084 Uiso 1 1 calc R
C11 C -0.0896(8) 1.0882(5) 0.4525(5) 0.081(2) Uani 1 1 d U
H11A H -0.0772 1.1403 0.4489 0.121 Uiso 1 1 calc R
H11B H -0.0438 1.0816 0.4943 0.121 Uiso 1 1 calc R
H11C H -0.1665 1.0787 0.4614 0.121 Uiso 1 1 calc R
C12 C -0.1245(7) 1.0393(5) 0.3053(5) 0.0695(15) Uani 1 1 d U
C13 C -0.0774(7) 1.0246(5) 0.2360(5) 0.0728(15) Uani 1 1 d U
C14 C 0.0610(7) 0.9284(6) 0.2252(5) 0.0785(17) Uani 1 1 d U
H14A H -0.0020 0.8936 0.1997 0.094 Uiso 1 1 calc R
H14B H 0.1247 0.9155 0.1940 0.094 Uiso 1 1 calc R
C15 C -0.1358(7) 1.0281(5) 0.1690(5) 0.0766(16) Uani 1 1 d U
C16 C -0.0816(9) 1.0106(7) 0.0931(6) 0.103(3) Uani 1 1 d U
H16A H -0.0061 0.9981 0.0999 0.154 Uiso 1 1 calc R
H16B H -0.0822 1.0553 0.0739 0.154 Uiso 1 1 calc R
H16C H -0.1221 0.9672 0.0573 0.154 Uiso 1 1 calc R
C17 C -0.2424(7) 1.0486(5) 0.1766(5) 0.0771(16) Uani 1 1 d U
C18 C -0.2941(7) 1.0654(5) 0.2443(5) 0.0756(15) Uani 1 1 d U
C19 C -0.2339(7) 1.0595(5) 0.3099(5) 0.0694(14) Uani 1 1 d U
H19 H -0.2677 1.0693 0.3565 0.083 Uiso 1 1 calc R
C20 C -0.4160(7) 1.0841(6) 0.2480(5) 0.0809(16) Uani 1 1 d U
H20 H -0.4308 1.1089 0.2074 0.097 Uiso 1 1 calc R
C21 C -0.4452(8) 1.1432(6) 0.3246(6) 0.094(3) Uani 1 1 d U
H21A H -0.5227 1.1528 0.3223 0.142 Uiso 1 1 calc R
H21B H -0.4010 1.1912 0.3319 0.142 Uiso 1 1 calc R
H21C H -0.4298 1.1220 0.3665 0.142 Uiso 1 1 calc R
C22 C -0.4927(7) 1.0092(6) 0.2290(6) 0.0825(16) Uani 1 1 d U
C23 C -0.5204(8) 0.9705(6) 0.1545(6) 0.0869(17) Uani 1 1 d U
C24 C -0.3822(9) 0.9911(7) 0.0720(6) 0.0911(18) Uani 1 1 d U
H24A H -0.3824 0.9836 0.0171 0.109 Uiso 1 1 calc R
H24B H -0.3590 0.9437 0.0821 0.109 Uiso 1 1 calc R
C25 C -0.5876(8) 0.9008(6) 0.1342(6) 0.0928(18) Uani 1 1 d U
C26 C -0.6175(10) 0.8602(8) 0.0496(6) 0.121(3) Uani 1 1 d U
H26A H -0.5865 0.8910 0.0188 0.181 Uiso 1 1 calc R
H26B H -0.6970 0.8543 0.0410 0.181 Uiso 1 1 calc R
H26C H -0.5876 0.8099 0.0358 0.181 Uiso 1 1 calc R
C27 C -0.6199(8) 0.8707(6) 0.1912(6) 0.0882(17) Uani 1 1 d U
C28 C -0.5924(7) 0.9075(6) 0.2674(6) 0.0830(16) Uani 1 1 d U
C29 C -0.5287(7) 0.9756(6) 0.2849(6) 0.0814(15) Uani 1 1 d U
H29 H -0.5084 1.0005 0.3360 0.098 Uiso 1 1 calc R
C30 C -0.6282(7) 0.8678(6) 0.3270(6) 0.0861(18) Uani 1 1 d U
H30 H -0.6978 0.8368 0.3066 0.103 Uiso 1 1 calc R
C31 C -0.6534(8) 0.9241(7) 0.4064(6) 0.103(3) Uani 1 1 d U
H31A H -0.7085 0.9585 0.3991 0.155 Uiso 1 1 calc R
H31B H -0.5863 0.9541 0.4296 0.155 Uiso 1 1 calc R
H31C H -0.6808 0.8943 0.4391 0.155 Uiso 1 1 calc R
C32 C -0.5404(7) 0.8094(6) 0.3340(6) 0.0807(16) Uani 1 1 d U
C33 C -0.5448(7) 0.7354(6) 0.2865(6) 0.0826(17) Uani 1 1 d U
C34 C -0.6389(8) 0.7334(7) 0.1670(7) 0.0967(19) Uani 1 1 d U
H34A H -0.5625 0.7397 0.1535 0.116 Uiso 1 1 calc R
H34B H -0.6764 0.6920 0.1261 0.116 Uiso 1 1 calc R
C35 C -0.4678(7) 0.6845(6) 0.2888(6) 0.0813(17) Uani 1 1 d U
C36 C -0.4739(8) 0.6025(6) 0.2354(7) 0.104(3) Uani 1 1 d U
H36A H -0.4105 0.5762 0.2461 0.156 Uiso 1 1 calc R
H36B H -0.4740 0.6047 0.1832 0.156 Uiso 1 1 calc R
H36C H -0.5409 0.5747 0.2430 0.156 Uiso 1 1 calc R
C37 C -0.3772(7) 0.7090(6) 0.3419(5) 0.0761(15) Uani 1 1 d U
C38 C -0.3682(7) 0.7831(5) 0.3921(5) 0.0711(15) Uani 1 1 d U
C39 C -0.4503(6) 0.8342(5) 0.3887(5) 0.0735(15) Uani 1 1 d U
H39 H -0.4457 0.8842 0.4222 0.088 Uiso 1 1 calc R
C40 C -0.2677(6) 0.8067(5) 0.4495(5) 0.0708(16) Uani 1 1 d U
H40 H -0.2435 0.7592 0.4602 0.085 Uiso 1 1 calc R
C41 C -0.2924(8) 0.8643(6) 0.5271(5) 0.081(2) Uani 1 1 d U
H41A H -0.2257 0.8765 0.5598 0.122 Uiso 1 1 calc R
H41B H -0.3490 0.8410 0.5511 0.122 Uiso 1 1 calc R
H41C H -0.3178 0.9111 0.5184 0.122 Uiso 1 1 calc R
C42 C -0.2487(12) 0.3865(9) 0.3089(7) 0.152(3) Uani 1 1 d DU
H42A H -0.2483 0.3361 0.3188 0.182 Uiso 1 1 calc R
H42B H -0.2883 0.4197 0.3496 0.182 Uiso 1 1 calc R
C43 C -0.3089(13) 0.3769(8) 0.2449(10) 0.182(4) Uani 1 1 d DU
H43A H -0.3143 0.4270 0.2349 0.219 Uiso 1 1 calc R
H43B H -0.3836 0.3573 0.2513 0.219 Uiso 1 1 calc R
C44 C -0.2606(14) 0.3203(10) 0.1755(8) 0.203(4) Uani 1 1 d DU
H44A H -0.2582 0.3421 0.1324 0.244 Uiso 1 1 calc R
H44B H -0.1860 0.3082 0.1881 0.244 Uiso 1 1 calc R
C45 C -0.3386(18) 0.2498(9) 0.1578(12) 0.246(6) Uani 1 1 d DU
H45A H -0.3617 0.2351 0.1044 0.368 Uiso 1 1 calc R
H45B H -0.4026 0.2609 0.1881 0.368 Uiso 1 1 calc R
H45C H -0.3019 0.2080 0.1696 0.368 Uiso 1 1 calc R
C46 C 0.0419(12) 0.4333(9) 0.2413(9) 0.155(3) Uani 1 1 d U
H46A H 0.0802 0.3857 0.2335 0.185 Uiso 1 1 calc R
H46B H 0.0037 0.4315 0.1929 0.185 Uiso 1 1 calc R
C47 C 0.1234(13) 0.4970(11) 0.2593(11) 0.191(4) Uani 1 1 d DU
H47A H 0.1753 0.4902 0.2986 0.229 Uiso 1 1 calc R
H47B H 0.0864 0.5442 0.2812 0.229 Uiso 1 1 calc R
C48 C 0.1946(14) 0.5093(11) 0.1886(12) 0.194(4) Uani 1 1 d DU
H48A H 0.1488 0.4983 0.1414 0.232 Uiso 1 1 calc R
H48B H 0.2301 0.5614 0.2002 0.232 Uiso 1 1 calc R
C49 C 0.2780(15) 0.4491(11) 0.1854(12) 0.236(6) Uani 1 1 d DU
H49A H 0.3245 0.4470 0.1431 0.354 Uiso 1 1 calc R
H49B H 0.2396 0.3992 0.1786 0.354 Uiso 1 1 calc R
H49C H 0.3233 0.4629 0.2323 0.354 Uiso 1 1 calc R
C50 C -0.0812(9) 0.3411(8) 0.5293(8) 0.132(3) Uani 1 1 d U
H50A H -0.0676 0.2866 0.5092 0.159 Uiso 1 1 calc R
H50B H -0.0691 0.3549 0.5846 0.159 Uiso 1 1 calc R
C51 C -0.1943(10) 0.3513(9) 0.5114(9) 0.150(4) Uani 1 1 d U
H51A H -0.2069 0.3355 0.4561 0.180 Uiso 1 1 calc R
H51B H -0.2069 0.4062 0.5296 0.180 Uiso 1 1 calc R
C52 C -0.2836(12) 0.3039(10) 0.5470(10) 0.163(4) Uani 1 1 d U
H52A H -0.2628 0.2505 0.5366 0.195 Uiso 1 1 calc R
H52B H -0.2800 0.3261 0.6022 0.195 Uiso 1 1 calc R
C53 C -0.3891(13) 0.3030(11) 0.5207(11) 0.181(5) Uani 1 1 d U
H53A H -0.4368 0.2737 0.5452 0.272 Uiso 1 1 calc R
H53B H -0.3946 0.2794 0.4663 0.272 Uiso 1 1 calc R
H53C H -0.4115 0.3554 0.5316 0.272 Uiso 1 1 calc R
C54 C 0.2101(10) 0.4038(10) 0.4885(9) 0.155(4) Uani 1 1 d U
H54A H 0.2411 0.4430 0.5339 0.186 Uiso 1 1 calc R
H54B H 0.2282 0.3535 0.4939 0.186 Uiso 1 1 calc R
C55 C 0.2622(14) 0.4155(13) 0.4250(12) 0.207(5) Uani 1 1 d U
H55A H 0.2605 0.4695 0.4252 0.249 Uiso 1 1 calc R
H55B H 0.2237 0.3834 0.3782 0.249 Uiso 1 1 calc R
C56 C 0.3992(14) 0.3905(13) 0.4295(12) 0.208(5) Uani 1 1 d DU
H56A H 0.4350 0.4121 0.4802 0.249 Uiso 1 1 calc R
H56B H 0.4053 0.3346 0.4129 0.249 Uiso 1 1 calc R
C57 C 0.4441(18) 0.4308(14) 0.3713(13) 0.257(7) Uani 1 1 d DU
H57A H 0.5240 0.4348 0.3755 0.385 Uiso 1 1 calc R
H57B H 0.4172 0.4819 0.3816 0.385 Uiso 1 1 calc R
H57C H 0.4191 0.4008 0.3204 0.385 Uiso 1 1 calc R
C58 C -0.0106(11) 0.2565(7) 0.3155(11) 0.168(6) Uani 1 1 d U
H58A H -0.0819 0.2305 0.3196 0.201 Uiso 1 1 calc R
H58B H -0.0026 0.2543 0.2621 0.201 Uiso 1 1 calc R
C59 C 0.0673(19) 0.2213(12) 0.3378(15) 0.253(9) Uani 1 1 d U
H59A H 0.0658 0.1688 0.3054 0.380 Uiso 1 1 calc R
H59B H 0.0568 0.2206 0.3897 0.380 Uiso 1 1 calc R
H59C H 0.1378 0.2479 0.3352 0.380 Uiso 1 1 calc R
C60 C -0.2743(18) 0.7952(17) 0.1350(11) 0.321(13) Uiso 1 1 d DU
H60A H -0.2797 0.8254 0.0985 0.386 Uiso 1 1 calc R
H60B H -0.3307 0.7523 0.1205 0.386 Uiso 1 1 calc R
C61 C -0.1590(15) 0.7647(11) 0.1358(10) 0.201(5) Uiso 1 1 d DU
H61A H -0.1468 0.7304 0.0863 0.301 Uiso 1 1 calc R
H61B H -0.1537 0.7368 0.1737 0.301 Uiso 1 1 calc R
H61C H -0.1038 0.8076 0.1480 0.301 Uiso 1 1 calc R
O1 O -0.1207(6) 0.5533(3) 0.3376(4) 0.0921(19) Uani 1 1 d .
O2 O -0.1726(7) 0.5435(5) 0.2166(5) 0.127(3) Uani 1 1 d .
O3 O -0.2990(5) 0.6560(3) 0.3472(3) 0.0758(16) Uani 1 1 d .
O4 O -0.6388(5) 0.7105(4) 0.2346(5) 0.102(2) Uani 1 1 d .
O5 O -0.6898(5) 0.8018(5) 0.1710(5) 0.113(2) Uani 1 1 d .
O6 O -0.4880(6) 1.0036(5) 0.0958(4) 0.109(2) Uani 1 1 d .
O7 O -0.3031(6) 1.0547(5) 0.1098(4) 0.108(2) Uani 1 1 d .
O8 O 0.0362(4) 1.0072(4) 0.2308(4) 0.088(2) Uani 1 1 d .
O9 O 0.0841(4) 0.9164(4) 0.2969(3) 0.0789(17) Uani 1 1 d .
O10 O -0.1144(4) 0.7088(3) 0.3625(3) 0.0693(15) Uani 1 1 d .
O11 O -0.0082(5) 0.3434(3) 0.3644(4) 0.0879(18) Uani 1 1 d .
O12 O -0.0289(4) 0.4840(3) 0.4323(3) 0.0707(15) Uani 1 1 d .
O13 O -0.2906(11) 0.8435(10) 0.2114(9) 0.250(7) Uani 1 1 d D
H13 H -0.3492 0.8648 0.2115 0.375 Uiso 1 1 calc R

loop_
_atom_site_aniso_label
_atom_site_aniso_U_11
_atom_site_aniso_U_22
_atom_site_aniso_U_33
_atom_site_aniso_U_23
_atom_site_aniso_U_13
_atom_site_aniso_U_12
Sn2 0.0708(4) 0.0413(3) 0.1047(5) 0.0252(3) 0.0080(3) 0.0102(3)
Sn1 0.0858(5) 0.0545(4) 0.0967(5) 0.0198(4) 0.0054(4) 0.0092(3)
C1 0.090(4) 0.093(4) 0.130(4) 0.049(4) -0.007(4) 0.005(4)
C2 0.067(3) 0.067(3) 0.096(3) 0.038(3) -0.004(3) 0.010(3)
C3 0.059(3) 0.071(3) 0.083(3) 0.038(3) -0.009(3) 0.004(3)
C4 0.058(3) 0.071(3) 0.079(3) 0.038(3) -0.006(3) -0.001(3)
C5 0.061(3) 0.073(3) 0.074(3) 0.033(2) -0.007(2) 0.002(2)
C6 0.060(3) 0.070(3) 0.074(3) 0.036(3) -0.009(3) -0.001(3)
C7 0.060(3) 0.075(3) 0.078(3) 0.034(3) -0.007(3) -0.002(3)
C8 0.054(3) 0.076(3) 0.082(3) 0.034(3) -0.006(3) 0.007(3)
C9 0.074(5) 0.093(5) 0.114(5) 0.035(5) -0.003(4) 0.017(4)
C10 0.065(3) 0.076(3) 0.076(3) 0.034(3) -0.006(3) -0.006(3)
C11 0.094(5) 0.071(5) 0.076(5) 0.022(4) -0.022(4) 0.003(4)
C12 0.069(3) 0.072(3) 0.075(3) 0.036(3) -0.008(3) -0.005(3)
C13 0.068(3) 0.078(3) 0.080(3) 0.035(3) -0.005(3) -0.001(3)
C14 0.067(3) 0.086(3) 0.088(3) 0.033(3) 0.004(3) 0.000(3)
C15 0.076(3) 0.086(3) 0.076(3) 0.038(3) -0.002(3) -0.003(3)
C16 0.099(5) 0.129(6) 0.082(5) 0.035(5) 0.004(5) 0.001(5)
C17 0.077(3) 0.084(3) 0.079(3) 0.039(3) -0.011(3) 0.002(3)
C18 0.073(3) 0.081(3) 0.081(3) 0.037(3) -0.010(3) 0.006(3)
C19 0.069(3) 0.072(3) 0.077(3) 0.038(2) -0.009(3) 0.001(3)
C20 0.081(3) 0.086(3) 0.084(3) 0.038(3) -0.017(3) 0.009(3)
C21 0.091(5) 0.080(5) 0.111(6) 0.025(5) -0.014(5) 0.015(5)
C22 0.073(3) 0.086(3) 0.092(3) 0.031(3) -0.018(3) 0.011(3)
C23 0.078(3) 0.091(3) 0.094(3) 0.031(3) -0.021(3) 0.014(3)
C24 0.089(4) 0.100(4) 0.087(3) 0.034(3) -0.019(3) 0.005(3)
C25 0.078(3) 0.096(4) 0.100(3) 0.023(3) -0.021(3) 0.011(3)
C26 0.122(6) 0.121(6) 0.108(6) 0.020(5) -0.037(5) 0.007(6)
C27 0.068(3) 0.089(3) 0.104(3) 0.022(3) -0.013(3) 0.006(3)
C28 0.063(3) 0.086(3) 0.100(3) 0.025(3) -0.009(3) 0.011(3)
C29 0.069(3) 0.082(3) 0.095(3) 0.029(3) -0.008(3) 0.009(3)
C30 0.063(3) 0.084(3) 0.107(3) 0.021(3) 0.000(3) 0.000(3)
C31 0.078(5) 0.096(6) 0.127(6) 0.014(5) 0.018(5) 0.019(5)
C32 0.061(3) 0.081(3) 0.102(3) 0.028(3) 0.006(3) 0.004(3)
C33 0.061(3) 0.080(3) 0.105(3) 0.024(3) -0.002(3) -0.005(3)
C34 0.075(3) 0.092(4) 0.113(4) 0.015(3) -0.010(3) 0.005(3)
C35 0.065(3) 0.076(3) 0.101(4) 0.025(3) 0.005(3) -0.002(3)
C36 0.075(5) 0.084(5) 0.137(6) 0.008(5) -0.005(5) 0.000(4)
C37 0.064(3) 0.074(3) 0.095(3) 0.035(3) 0.002(3) 0.000(3)
C38 0.061(3) 0.072(3) 0.087(3) 0.035(3) 0.005(3) -0.002(3)
C39 0.063(3) 0.075(3) 0.088(3) 0.032(3) 0.008(3) 0.000(3)
C40 0.069(3) 0.072(3) 0.081(3) 0.038(3) -0.004(3) 0.004(3)
C41 0.086(5) 0.086(5) 0.073(5) 0.024(4) 0.006(4) 0.011(4)
C42 0.135(6) 0.151(6) 0.169(7) 0.054(6) -0.033(6) -0.006(6)
C43 0.161(7) 0.174(7) 0.194(7) 0.032(6) -0.015(6) -0.009(6)
C44 0.186(7) 0.196(7) 0.209(7) 0.031(6) -0.007(6) -0.006(6)
C45 0.224(11) 0.223(12) 0.258(11) 0.028(11) -0.017(11) -0.029(11)
C46 0.142(7) 0.133(7) 0.195(7) 0.054(6) 0.035(6) 0.010(6)
C47 0.163(9) 0.169(9) 0.230(9) 0.035(8) 0.048(8) 0.002(7)
C48 0.165(9) 0.170(9) 0.235(9) 0.034(8) 0.051(8) 0.010(7)
C49 0.223(12) 0.202(12) 0.265(12) 0.033(11) 0.045(11) 0.007(10)
C50 0.100(5) 0.151(7) 0.190(7) 0.117(6) 0.026(6) 0.002(5)
C51 0.115(6) 0.166(8) 0.205(8) 0.112(7) 0.027(7) -0.007(6)
C52 0.120(6) 0.181(8) 0.216(8) 0.105(7) 0.031(7) -0.006(7)
C53 0.137(9) 0.208(11) 0.218(11) 0.097(9) 0.017(9) -0.022(9)
C54 0.109(6) 0.197(8) 0.197(8) 0.106(7) 0.050(6) 0.038(6)
C55 0.144(8) 0.245(10) 0.237(10) 0.066(9) 0.045(8) 0.033(8)
C56 0.150(8) 0.249(10) 0.234(10) 0.071(9) 0.059(8) 0.045(8)
C57 0.200(11) 0.276(13) 0.280(13) 0.043(12) 0.065(11) 0.037(11)
C58 0.130(10) 0.060(7) 0.325(18) 0.085(9) -0.079(11) 0.005(7)
C59 0.229(17) 0.140(14) 0.36(2) 0.029(15) -0.041(17) -0.007(13)
O1 0.117(5) 0.052(4) 0.114(5) 0.029(4) 0.005(4) 0.036(3)
O2 0.147(7) 0.106(6) 0.111(6) 0.000(5) -0.018(5) 0.040(5)
O3 0.073(3) 0.062(4) 0.098(4) 0.030(3) 0.009(3) 0.006(3)
O4 0.073(4) 0.083(5) 0.139(6) 0.017(4) 0.000(4) -0.010(3)
O5 0.070(4) 0.112(6) 0.147(7) 0.027(5) -0.033(4) 0.004(4)
O6 0.098(5) 0.139(7) 0.100(5) 0.053(5) -0.035(4) 0.017(4)
O7 0.126(5) 0.143(7) 0.080(4) 0.073(5) -0.012(4) 0.016(5)
O8 0.060(3) 0.121(6) 0.103(5) 0.066(4) 0.005(3) -0.004(3)
O9 0.045(3) 0.100(5) 0.102(4) 0.049(4) -0.005(3) -0.003(3)
O10 0.062(3) 0.060(3) 0.091(4) 0.030(3) -0.009(3) 0.009(3)
O11 0.114(5) 0.044(3) 0.103(5) 0.014(3) 0.003(4) 0.014(3)
O12 0.075(4) 0.038(3) 0.100(4) 0.020(3) -0.006(3) 0.010(3)
O13 0.244(15) 0.30(2) 0.227(15) 0.108(15) -0.019(12) 0.031(13)

loop_
_atom_type_symbol
_atom_type_description
_atom_type_scat_dispersion_real
_atom_type_scat_dispersion_imag
_atom_type_scat_source
C C 0.0033 0.0016 'International Tables Vol C Tables 4.2.6.8 and 6.1.1.4'
H H 0.0000 0.0000 'International Tables Vol C Tables 4.2.6.8 and 6.1.1.4'
O O 0.0106 0.0060 'International Tables Vol C Tables 4.2.6.8 and 6.1.1.4'
Sn Sn -0.6537 1.4246 'International Tables Vol C Tables 4.2.6.8 and 6.1.1.4'

loop_
_geom_angle_atom_site_label_1
_geom_angle_atom_site_label_2
_geom_angle_atom_site_label_3
_geom_angle
_geom_angle_site_symmetry_1
_geom_angle_site_symmetry_3
O12 Sn2 O12 71.9(3) . 2_566
O12 Sn2 C50 116.5(3) . .
O12 Sn2 C50 99.5(5) 2_566 .
O12 Sn2 C54 116.2(4) . .
O12 Sn2 C54 97.1(5) 2_566 .
C50 Sn2 C54 127.3(5) . .
O12 Sn2 O11 72.2(2) . .
O12 Sn2 O11 144.0(2) 2_566 .
C50 Sn2 O11 94.2(5) . .
C54 Sn2 O11 100.7(5) . .
O12 Sn1 C46 116.7(5) . .
O12 Sn1 O1 78.0(2) . .
C46 Sn1 O1 96.9(5) . .
O12 Sn1 C42 111.8(4) . .
C46 Sn1 C42 131.5(6) . .
O1 Sn1 C42 94.6(5) . .
O12 Sn1 O11 73.3(2) . .
C46 Sn1 O11 95.6(5) . .
O1 Sn1 O11 151.3(3) . .
C42 Sn1 O11 96.3(4) . .
O1 C1 O2 125.8(12) . .
O1 C1 C2 116.5(12) . .
O2 C1 C2 117.6(10) . .
O10 C2 O3 113.4(7) . .
O10 C2 C1 108.6(7) . .
O3 C2 C1 103.8(7) . .
C8 C3 C4 122.0(8) . .
C8 C3 O10 118.8(8) . .
C4 C3 O10 119.1(7) . .
C5 C4 C3 118.0(7) . .
C5 C4 C40 122.7(8) . .
C3 C4 C40 119.3(7) . .
C4 C5 C6 122.8(9) . .
C7 C6 C5 117.7(7) . .
C7 C6 C10 120.5(7) . .
C5 C6 C10 121.8(8) . .
C6 C7 O9 120.8(7) . .
C6 C7 C8 121.9(7) . .
O9 C7 C8 117.3(8) . .
C3 C8 C7 117.5(8) . .
C3 C8 C9 120.8(8) . .
C7 C8 C9 121.7(7) . .
C6 C10 C11 115.9(6) . .
C6 C10 C12 106.6(7) . .
C11 C10 C12 113.5(7) . .
C13 C12 C19 118.6(7) . .
C13 C12 C10 121.2(8) . .
C19 C12 C10 120.1(8) . .
C12 C13 C15 122.7(8) . .
C12 C13 O8 119.5(7) . .
C15 C13 O8 117.7(8) . .
O9 C14 O8 112.7(8) . .
C17 C15 C13 116.4(8) . .
C17 C15 C16 122.3(8) . .
C13 C15 C16 121.3(8) . .
C15 C17 C18 124.0(8) . .
C15 C17 O7 117.7(8) . .
C18 C17 O7 118.3(8) . .
C17 C18 C19 118.1(8) . .
C17 C18 C20 121.2(7) . .
C19 C18 C20 120.6(8) . .
C12 C19 C18 120.2(8) . .
C18 C20 C22 110.9(8) . .
C18 C20 C21 114.3(8) . .
C22 C20 C21 111.8(8) . .
C23 C22 C29 117.8(9) . .
C23 C22 C20 119.6(9) . .
C29 C22 C20 122.4(9) . .
C22 C23 O6 119.8(9) . .
C22 C23 C25 121.7(10) . .
O6 C23 C25 118.4(9) . .
O6 C24 O7 112.5(10) . .
C27 C25 C23 117.7(10) . .
C27 C25 C26 122.7(10) . .
C23 C25 C26 119.5(10) . .
C25 C27 C28 122.5(10) . .
C25 C27 O5 117.8(10) . .
C28 C27 O5 119.6(9) . .
C29 C28 C27 118.0(9) . .
C29 C28 C30 123.1(9) . .
C27 C28 C30 118.8(9) . .
C28 C29 C22 122.2(10) . .
C28 C30 C32 108.5(7) . .
C28 C30 C31 115.1(9) . .
C32 C30 C31 112.6(8) . .
C33 C32 C39 118.5(9) . .
C33 C32 C30 122.0(9) . .
C39 C32 C30 119.4(9) . .
C35 C33 C32 123.6(9) . .
C35 C33 O4 118.8(9) . .
C32 C33 O4 117.5(9) . .
O5 C34 O4 114.9(10) . .
C33 C35 C37 118.3(10) . .
C33 C35 C36 122.9(9) . .
C37 C35 C36 118.8(9) . .
C38 C37 O3 119.8(8) . .
C38 C37 C35 121.0(9) . .
O3 C37 C35 119.1(9) . .
C37 C38 C39 119.2(8) . .
C37 C38 C40 118.8(8) . .
C39 C38 C40 122.0(9) . .
C38 C39 C32 119.4(9) . .
C38 C40 C41 114.3(7) . .
C38 C40 C4 107.2(6) . .
C41 C40 C4 112.6(7) . .
C43 C42 Sn1 121.3(11) . .
C42 C43 C44 113.1(12) . .
C45 C44 C43 104.2(8) . .
C47 C46 Sn1 116.6(12) . .
C46 C47 C48 116.3(16) . .
C49 C48 C47 99.4(11) . .
C51 C50 Sn2 114.1(7) . .
C50 C51 C52 114.8(10) . .
C53 C52 C51 115.1(13) . .
C55 C54 Sn2 115.6(11) . .
C54 C55 C56 108.3(15) . .
C57 C56 C55 97.3(15) . .
C59 C58 O11 111.3(15) . .
O13 C60 C61 107.4(9) . .
C1 O1 Sn1 125.0(8) . .
C37 O3 C2 116.7(6) . .
C34 O4 C33 117.3(7) . .
C34 O5 C27 116.4(7) . .
C24 O6 C23 116.0(7) . .
C24 O7 C17 117.2(7) . .
C14 O8 C13 117.1(6) . .
C7 O9 C14 117.2(6) . .
C2 O10 C3 117.4(5) . .
C58 O11 Sn1 122.8(6) . .
C58 O11 Sn2 135.6(6) . .
Sn1 O11 Sn2 101.1(2) . .
Sn1 O12 Sn2 113.3(2) . .
Sn1 O12 Sn2 138.4(3) . 2_566
Sn2 O12 Sn2 108.1(3) . 2_566

loop_
_geom_bond_atom_site_label_1
_geom_bond_atom_site_label_2
_geom_bond_distance
_geom_bond_site_symmetry_2
Sn2 O12 2.043(5) .
Sn2 O12 2.100(6) 2_566
Sn2 C50 2.112(9) .
Sn2 C54 2.114(12) .
Sn2 O11 2.211(7) .
Sn1 O12 2.016(6) .
Sn1 C46 2.083(14) .
Sn1 O1 2.170(5) .
Sn1 C42 2.166(14) .
Sn1 O11 2.180(6) .
C1 O1 1.237(12) .
C1 O2 1.260(14) .
C1 C2 1.532(15) .
C2 O10 1.391(10) .
C2 O3 1.412(9) .
C3 C8 1.377(10) .
C3 C4 1.386(12) .
C3 O10 1.392(9) .
C4 C5 1.367(11) .
C4 C40 1.555(10) .
C5 C6 1.383(10) .
C6 C7 1.371(12) .
C6 C10 1.532(11) .
C7 O9 1.384(9) .
C7 C8 1.405(12) .
C8 C9 1.495(13) .
C10 C11 1.542(13) .
C10 C12 1.553(10) .
C12 C13 1.364(12) .
C12 C19 1.384(11) .
C13 C15 1.406(11) .
C13 O8 1.419(10) .
C14 O9 1.401(9) .
C14 O8 1.437(11) .
C15 C17 1.356(12) .
C15 C16 1.507(13) .
C17 C18 1.365(12) .
C17 O7 1.430(9) .
C18 C19 1.407(10) .
C18 C20 1.523(12) .
C20 C22 1.535(12) .
C20 C21 1.562(14) .
C22 C23 1.359(13) .
C22 C29 1.389(12) .
C23 O6 1.415(11) .
C23 C25 1.401(13) .
C24 O6 1.370(13) .
C24 O7 1.443(12) .
C25 C27 1.355(13) .
C25 C26 1.529(14) .
C27 C28 1.378(13) .
C27 O5 1.408(11) .
C28 C29 1.358(12) .
C28 C30 1.516(12) .
C30 C32 1.556(13) .
C30 C31 1.564(14) .
C32 C33 1.364(13) .
C32 C39 1.411(12) .
C33 C35 1.343(13) .
C33 O4 1.417(11) .
C34 O5 1.384(12) .
C34 O4 1.402(12) .
C35 C37 1.397(12) .
C35 C36 1.516(14) .
C37 C38 1.384(13) .
C37 O3 1.393(10) .
C38 C39 1.396(12) .
C38 C40 1.530(11) .
C40 C41 1.549(13) .
C42 C43 1.314(17) .
C43 C44 1.538(9) .
C44 C45 1.484(9) .
C46 C47 1.421(18) .
C47 C48 1.63(2) .
C48 C49 1.505(9) .
C50 C51 1.422(15) .
C51 C52 1.598(15) .
C52 C53 1.340(18) .
C54 C55 1.394(19) .
C55 C56 1.74(2) .
C56 C57 1.536(10) .
C58 C59 1.27(2) .
C58 O11 1.562(15) .
C60 O13 1.444(10) .
C60 C61 1.521(7) .
O12 Sn2 2.100(6) 2_566
